data_7249115
loop_
_publ_author_name
'Hoser, Anna'
'Zwolenik, Aleksandra'
'Makal, Anna'

_publ_section_title
;
 On the importance of low-frequency modes in predicting pressure-induced
 phase transitions.
;
_journal_issue 31
_journal_name_full 'Physical chemistry chemical physics : PCCP'
_journal_page_first 20745
_journal_page_last 20749
_journal_paper_doi 10.1039/d4cp02368d
_journal_volume 26
_journal_year 2024
_chemical_formula_moiety 'C20 H14 O2'
_chemical_formula_sum 'C20 H14 O2'
_chemical_formula_weight 286.31
_space_group_crystal_system monoclinic
_space_group_IT_number 14
_space_group_name_Hall '-P 2yn'
_space_group_name_H-M_alt 'P 1 21/n 1'
_atom_sites_solution_hydrogens geom
_audit_creation_date 2024-01-25
_audit_creation_method
;
Olex2 1.5-alpha
(compiled 2023.11.24 svn.r209d9fb for OlexSys, GUI svn.r6869)
;
_audit_update_record
;
2024-02-13 deposited with the CCDC.	2024-07-24 downloaded from the CCDC.
;
_cell_angle_alpha 90
_cell_angle_beta 98.993(5)
_cell_angle_gamma 90
_cell_formula_units_Z 2
_cell_length_a 9.2009(4)
_cell_length_b 7.3090(3)
_cell_length_c 10.0763(5)
_cell_measurement_reflns_used 2218
_cell_measurement_temperature 100.01(10)
_cell_measurement_theta_max 71.4490
_cell_measurement_theta_min 7.0800
_cell_volume 669.30(5)
_computing_cell_refinement
'CrysAlisPro, Agilent Technologies, Version 1.171.37.34 (release 22-05-2014 CrysAlis171 .NET) (compiled May 22 2014,16:03:01)'
_computing_data_collection
'CrysAlisPro, Agilent Technologies, Version 1.171.37.34 (release 22-05-2014 CrysAlis171 .NET) (compiled May 22 2014,16:03:01)'
_computing_data_reduction
'CrysAlisPro, Agilent Technologies, Version 1.171.37.34 (release 22-05-2014 CrysAlis171 .NET) (compiled May 22 2014,16:03:01)'
_computing_molecular_graphics 'Olex2 1.5-alpha (Dolomanov et al., 2009)'
_computing_publication_material 'Olex2 1.5-alpha (Dolomanov et al., 2009)'
_computing_structure_refinement 'SHELXL 2013/2 (Sheldrick, 2015)'
_computing_structure_solution 'ShelXT (Sheldrick, 2015)'
_diffrn_ambient_temperature 293(2)
_diffrn_detector_area_resol_mean 5.2195
_diffrn_detector_type Atlas
_diffrn_measured_fraction_theta_full 0.997
_diffrn_measured_fraction_theta_max 0.982
_diffrn_measurement_details
;
 #__ type_ start__ end____ width___ exp.time_ 1 omega 56.00 109.00 1.0000 1.0000 omega____ theta____ kappa____ phi______ frames - 54.9624 -125.0000 0.0000 53 #__ type_ start__ end____ width___ exp.time_ 2 omega 84.00 110.00 1.0000 1.0000 omega____ theta____ kappa____ phi______ frames - 109.9249 -111.0000 0.0000 26 #__ type_ start__ end____ width___ exp.time_ 3 omega 58.00 147.00 1.0000 1.0000 omega____ theta____ kappa____ phi______ frames - 109.9249 -77.0000 -90.0000 89 #__ type_ start__ end____ width___ exp.time_ 4 omega 70.00 175.00 1.0000 1.0000 omega____ theta____ kappa____ phi______ frames - 109.9249 37.0000 30.0000 105 #__ type_ start__ end____ width___ exp.time_ 5 omega 116.00 176.00 1.0000 1.0000 omega____ theta____ kappa____ phi______ frames - 109.9249 111.0000 -90.0000 60 #__ type_ start__ end____ width___ exp.time_ 6 omega 118.00 143.00 1.0000 1.0000 omega____ theta____ kappa____ phi______ frames - 54.9624 125.0000 -30.0000 25 #__ type_ start__ end____ width___ exp.time_ 7 omega 101.00 176.00 1.0000 1.0000 omega____ theta____ kappa____ phi______ frames - 109.9249 111.0000 -60.0000 75 #__ type_ start__ end____ width___ exp.time_ 8 omega 106.00 146.00 1.0000 1.0000 omega____ theta____ kappa____ phi______ frames - 109.9249 111.0000 60.0000 40 #__ type_ start__ end____ width___ exp.time_ 9 omega 106.00 155.00 1.0000 1.0000 omega____ theta____ kappa____ phi______ frames - 109.9249 111.0000 -30.0000 49 #__ type_ start__ end____ width___ exp.time_ 10 omega 103.00 129.00 1.0000 1.0000 omega____ theta____ kappa____ phi______ frames - 109.9249 111.0000 -150.0000 26 #__ type_ start__ end____ width___ exp.time_ 11 omega 80.00 115.00 1.0000 1.0000 omega____ theta____ kappa____ phi______ frames - 109.9249 178.0000 -30.0000 35 #__ type_ start__ end____ width___ exp.time_ 12 omega 65.00 166.00 1.0000 1.0000 omega____ theta____ kappa____ phi______ frames - 109.9249 37.0000 120.0000 101 #__ type_ start__ end____ width___ exp.time_ 13 omega 80.00 142.00 1.0000 1.0000 omega____ theta____ kappa____ phi______ frames - 109.9
;
_diffrn_measurement_device 'four-circle diffractometer'
_diffrn_measurement_device_type 'SuperNova, Dual, Cu at zero, Atlas'
_diffrn_measurement_method '\w scans'
_diffrn_radiation_type CuK\a
_diffrn_radiation_wavelength 1.54184
_diffrn_reflns_av_R_equivalents 0.0186
_diffrn_reflns_av_unetI/netI 0.0172
_diffrn_reflns_Laue_measured_fraction_full 0.997
_diffrn_reflns_Laue_measured_fraction_max 0.982
_diffrn_reflns_limit_h_max 11
_diffrn_reflns_limit_h_min -9
_diffrn_reflns_limit_k_max 8
_diffrn_reflns_limit_k_min -8
_diffrn_reflns_limit_l_max 12
_diffrn_reflns_limit_l_min -11
_diffrn_reflns_number 3928
_diffrn_reflns_point_group_measured_fraction_full 0.997
_diffrn_reflns_point_group_measured_fraction_max 0.982
_diffrn_reflns_theta_full 67.684
_diffrn_reflns_theta_max 71.613
_diffrn_reflns_theta_min 6.059
_exptl_absorpt_coefficient_mu 0.722
_exptl_absorpt_correction_T_max 0.977
_exptl_absorpt_correction_T_min 0.909
_exptl_absorpt_correction_type gaussian
_exptl_absorpt_process_details
'CrysAlisPro, Agilent Technologies, Version 1.171.37.34 (release 22-05-2014 CrysAlis171 .NET) (compiled May 22 2014,16:03:01) Numerical absorption correction based on gaussian integration over 			a multifaceted crystal model Empirical absorption correction using spherical harmonics, implemented in SCALE3 ABSPACK scaling algorithm.'
_exptl_crystal_colour 'clear light yellow'
_exptl_crystal_colour_lustre clear
_exptl_crystal_colour_modifier light
_exptl_crystal_colour_primary yellow
_exptl_crystal_density_diffrn 1.421
_exptl_crystal_description prism
_exptl_crystal_F_000 300
_exptl_crystal_size_max 0.348
_exptl_crystal_size_mid 0.199
_exptl_crystal_size_min 0.0526
_refine_diff_density_max 0.284
_refine_diff_density_min -0.220
_refine_diff_density_rms 0.047
_refine_ls_extinction_method none
_refine_ls_goodness_of_fit_ref 1.070
_refine_ls_hydrogen_treatment constr
_refine_ls_matrix_type full
_refine_ls_number_parameters 101
_refine_ls_number_reflns 1286
_refine_ls_number_restraints 0
_refine_ls_restrained_S_all 1.070
_refine_ls_R_factor_all 0.0445
_refine_ls_R_factor_gt 0.0400
_refine_ls_shift/su_max 0.000
_refine_ls_shift/su_mean 0.000
_refine_ls_structure_factor_coef Fsqd
_refine_ls_weighting_details
;
 w=1/[\s^2^(Fo^2^)+(0.0607P)^2^+0.3044P]
 where P=(Fo^2^+2Fc^2^)/3
;
_refine_ls_weighting_scheme calc
_refine_ls_wR_factor_gt 0.1081
_refine_ls_wR_factor_ref 0.1129
_reflns_Friedel_coverage 0.000
_reflns_number_gt 1152
_reflns_number_total 1286
_reflns_threshold_expression 'I > 2\s(I)'
_cod_data_source_file d4cp02368d2.cif
_cod_data_source_block 2pAPa_100K
_cod_depositor_comments 'Adding full bibliography for 7249110--7249118.cif.'
_cod_database_code 7249115
_shelxl_version_number 2013-2
_shelx_space_group_comment
;
The symmetry employed for this shelxl refinement is uniquely defined
by the following loop, which should always be used as a source of
symmetry information in preference to the above space-group names.
They are only intended as comments.
;
_shelx_estimated_absorpt_t_max 0.963
_shelx_estimated_absorpt_t_min 0.787
_olex2_refinement_description
;
1. Fixed Uiso
 At 1.2 times of:
  All C(H) groups
 At 1.5 times of:
  All C(H,H,H) groups
2.a Aromatic/amide H refined with riding coordinates:
 C10(H10), C11(H11), C13(H13), C14(H14)
2.b Idealised Me refined as rotating group:
 C18(H18A,H18B,H18C)
;
_olex2_submission_special_instructions 'No special instructions were received'

loop_
_space_group_symop_operation_xyz
'x, y, z'
'-x+1/2, y+1/2, -z+1/2'
'-x, -y, -z'
'x-1/2, -y-1/2, z-1/2'

loop_
_atom_site_label
_atom_site_type_symbol
_atom_site_fract_x
_atom_site_fract_y
_atom_site_fract_z
_atom_site_U_iso_or_equiv
_atom_site_adp_type
_atom_site_occupancy
_atom_site_site_symmetry_order
_atom_site_calc_flag
_atom_site_refinement_flags_posn
_atom_site_refinement_flags_adp
_atom_site_refinement_flags_occupancy
_atom_site_disorder_assembly
_atom_site_disorder_group
O1 O 0.63701(10) 0.34002(14) 0.07110(9) 0.0215(3) Uani 1 1 d . . . . .
C17 C 0.73463(14) 0.39850(18) 0.15594(13) 0.0165(3) Uani 1 1 d . . . . .
C18 C 0.88057(15) 0.4546(2) 0.11765(14) 0.0202(3) Uani 1 1 d . . . . .
H18A H 0.9534 0.3635 0.1482 0.030 Uiso 1 1 calc R U . . .
H18B H 0.9103 0.5700 0.1587 0.030 Uiso 1 1 calc R U . . .
H18C H 0.8708 0.4660 0.0217 0.030 Uiso 1 1 calc R U . . .
C1 C 0.71555(14) 0.41505(17) 0.30078(13) 0.0151(3) Uani 1 1 d . . . . .
C2 C 0.57875(14) 0.46606(17) 0.33865(13) 0.0144(3) Uani 1 1 d . . . . .
C10 C 0.45197(15) 0.51973(18) 0.24351(13) 0.0168(3) Uani 1 1 d . . . . .
H10 H 0.4574 0.5175 0.1521 0.020 Uiso 1 1 calc R U . . .
C11 C 0.67383(15) 0.42713(18) 0.71573(13) 0.0176(3) Uani 1 1 d . . . . .
H11 H 0.7527 0.3914 0.7798 0.021 Uiso 1 1 calc R U . . .
C12 C 0.69007(14) 0.42388(17) 0.57644(13) 0.0153(3) Uani 1 1 d . . . . .
C13 C 0.82247(14) 0.37399(18) 0.53436(14) 0.0167(3) Uani 1 1 d . . . . .
H13 H 0.9028 0.3409 0.5978 0.020 Uiso 1 1 calc R U . . .
C14 C 0.83507(14) 0.37335(18) 0.39968(14) 0.0165(3) Uani 1 1 d . . . . .
H14 H 0.9252 0.3445 0.3741 0.020 Uiso 1 1 calc R U . . .
C15 C 0.56743(14) 0.47245(17) 0.47846(13) 0.0141(3) Uani 1 1 d . . . . .

loop_
_atom_site_aniso_label
_atom_site_aniso_U_11
_atom_site_aniso_U_22
_atom_site_aniso_U_33
_atom_site_aniso_U_23
_atom_site_aniso_U_13
_atom_site_aniso_U_12
O1 0.0202(5) 0.0240(6) 0.0204(5) -0.0033(4) 0.0037(4) -0.0017(4)
C17 0.0168(7) 0.0132(6) 0.0199(7) 0.0006(5) 0.0044(5) 0.0019(5)
C18 0.0203(7) 0.0210(7) 0.0209(7) 0.0017(5) 0.0079(5) -0.0001(5)
C1 0.0164(7) 0.0113(6) 0.0181(7) -0.0002(5) 0.0048(5) -0.0028(5)
C2 0.0153(7) 0.0097(6) 0.0186(7) -0.0001(5) 0.0043(5) -0.0019(5)
C10 0.0206(7) 0.0129(6) 0.0165(6) 0.0003(5) 0.0012(5) -0.0021(5)
C11 0.0171(7) 0.0165(7) 0.0180(7) 0.0010(5) -0.0008(5) -0.0007(5)
C12 0.0156(6) 0.0113(6) 0.0192(7) -0.0004(5) 0.0033(5) -0.0010(5)
C13 0.0141(6) 0.0148(7) 0.0203(7) 0.0002(5) -0.0003(5) -0.0002(5)
C14 0.0137(6) 0.0139(6) 0.0230(7) -0.0007(5) 0.0062(5) 0.0001(5)
C15 0.0144(6) 0.0100(6) 0.0182(7) 0.0005(5) 0.0031(5) -0.0018(5)

loop_
_atom_type_symbol
_atom_type_description
_atom_type_scat_dispersion_real
_atom_type_scat_dispersion_imag
_atom_type_scat_source
C C 0.0181 0.0091 'International Tables Vol C Tables 4.2.6.8 and 6.1.1.4'
H H 0.0000 0.0000 'International Tables Vol C Tables 4.2.6.8 and 6.1.1.4'
O O 0.0492 0.0322 'International Tables Vol C Tables 4.2.6.8 and 6.1.1.4'

loop_
_geom_angle_atom_site_label_1
_geom_angle_atom_site_label_2
_geom_angle_atom_site_label_3
_geom_angle
_geom_angle_site_symmetry_1
_geom_angle_site_symmetry_3
_geom_angle_publ_flag
O1 C17 C18 120.26(12) . . ?
O1 C17 C1 121.71(12) . . ?
C1 C17 C18 118.03(11) . . ?
C17 C18 H18A 109.5 . . ?
C17 C18 H18B 109.5 . . ?
C17 C18 H18C 109.5 . . ?
H18A C18 H18B 109.5 . . ?
H18A C18 H18C 109.5 . . ?
H18B C18 H18C 109.5 . . ?
C2 C1 C17 121.68(12) . . ?
C14 C1 C17 118.49(12) . . ?
C14 C1 C2 119.81(12) . . ?
C1 C2 C10 123.41(12) . . ?
C1 C2 C15 118.51(12) . . ?
C15 C2 C10 118.02(12) . . ?
C2 C10 H10 119.3 . . ?
C11 C10 C2 121.36(12) 3_666 . ?
C11 C10 H10 119.3 3_666 . ?
C10 C11 H11 119.0 3_666 . ?
C10 C11 C12 122.00(12) 3_666 . ?
C12 C11 H11 119.0 . . ?
C13 C12 C11 121.97(12) . . ?
C13 C12 C15 119.22(12) . . ?
C15 C12 C11 118.81(12) . . ?
C12 C13 H13 119.7 . . ?
C14 C13 C12 120.65(12) . . ?
C14 C13 H13 119.7 . . ?
C1 C14 H14 119.2 . . ?
C13 C14 C1 121.52(12) . . ?
C13 C14 H14 119.2 . . ?
C2 C15 C15 120.47(15) . 3_666 ?
C12 C15 C2 120.23(12) . . ?
C12 C15 C15 119.30(15) . 3_666 ?

loop_
_geom_bond_atom_site_label_1
_geom_bond_atom_site_label_2
_geom_bond_distance
_geom_bond_site_symmetry_2
_geom_bond_publ_flag
O1 C17 1.2166(16) . ?
C17 C18 1.5107(18) . ?
C17 C1 1.5018(18) . ?
C18 H18A 0.9600 . ?
C18 H18B 0.9600 . ?
C18 H18C 0.9600 . ?
C1 C2 1.4210(18) . ?
C1 C14 1.3974(19) . ?
C2 C10 1.4436(18) . ?
C2 C15 1.4295(19) . ?
C10 H10 0.9300 . ?
C10 C11 1.345(2) 3_666 ?
C11 C10 1.345(2) 3_666 ?
C11 H11 0.9300 . ?
C11 C12 1.4347(19) . ?
C12 C13 1.3993(19) . ?
C12 C15 1.4234(19) . ?
C13 H13 0.9300 . ?
C13 C14 1.3800(19) . ?
C14 H14 0.9300 . ?
C15 C15 1.435(3) 3_666 ?

loop_
_geom_torsion_atom_site_label_1
_geom_torsion_atom_site_label_2
_geom_torsion_atom_site_label_3
_geom_torsion_atom_site_label_4
_geom_torsion
_geom_torsion_site_symmetry_1
_geom_torsion_site_symmetry_2
_geom_torsion_site_symmetry_3
_geom_torsion_site_symmetry_4
_geom_torsion_publ_flag
O1 C17 C1 C2 -36.40(19) . . . . ?
O1 C17 C1 C14 141.61(14) . . . . ?
C17 C1 C2 C10 -5.10(19) . . . . ?
C17 C1 C2 C15 177.73(11) . . . . ?
C17 C1 C14 C13 -175.69(12) . . . . ?
C18 C17 C1 C2 144.38(13) . . . . ?
C18 C17 C1 C14 -37.61(17) . . . . ?
C1 C2 C10 C11 -177.73(12) . . . 3_666 ?
C1 C2 C15 C12 -1.62(18) . . . . ?
C1 C2 C15 C15 178.47(14) . . . 3_666 ?
C2 C1 C14 C13 2.36(19) . . . . ?
C10 C2 C15 C12 -178.94(11) . . . . ?
C10 C2 C15 C15 1.1(2) . . . 3_666 ?
C10 C11 C12 C13 177.98(13) 3_666 . . . ?
C10 C11 C12 C15 -2.2(2) 3_666 . . . ?
C11 C12 C13 C14 -179.56(12) . . . . ?
C11 C12 C15 C2 -178.37(11) . . . . ?
C11 C12 C15 C15 1.5(2) . . . 3_666 ?
C12 C13 C14 C1 -2.6(2) . . . . ?
C13 C12 C15 C2 1.45(19) . . . . ?
C13 C12 C15 C15 -178.63(14) . . . 3_666 ?
C14 C1 C2 C10 176.92(12) . . . . ?
C14 C1 C2 C15 -0.25(18) . . . . ?
C15 C2 C10 C11 -0.55(19) . . . 3_666 ?
C15 C12 C13 C14 0.62(19) . . . . ?
